data_2016856
loop_
_publ_author_name
'Atria, Ana Mar\'ia'
'Corsini, Gino'
'Talamilla, Arlyn'
'Garland, Maria Teresa'
'Baggio, Ricardo'

_publ_section_title
;[2-(2-{Bis[2-(1<i>H</i>-imidazol-2-ylmethyleneamino)ethyl]amino}ethyliminomethyl)imidazolido]cobalt(III)
 bis(tetrafluoridoborate) monohydrate
;
_journal_coeditor_code FG3063
_journal_issue 12
_journal_name_full 'Acta Crystallographica Section C'
_journal_page_first m387
_journal_page_last m389
_journal_paper_doi 10.1107/S0108270108033714
_journal_volume 64
_journal_year 2008
_chemical_formula_iupac '[Co (C18 H23 N10)] (B F4)2, H2 O'
_chemical_formula_moiety 'C18 H23 Co N10 2+, 2(B F4 -), H2 O'
_chemical_formula_sum 'C18 H25 B2 Co F8 N10 O'
_chemical_formula_weight 630.03
_chemical_name_systematic
;
[2-(2-{Bis[2-(1H-imidazol-2-
ylmethyleneamino)ethyl]amino}ethyliminomethyl)imidazolido]cobalt(III)
bis(tetrafluoridoborate) monohydrate
;
_space_group_IT_number 14
_symmetry_cell_setting monoclinic
_symmetry_space_group_name_Hall '-P 2ybc'
_symmetry_space_group_name_H-M 'P 1 21/c 1'
_atom_sites_solution_hydrogens geom
_atom_sites_solution_primary direct
_atom_sites_solution_secondary difmap
_audit_creation_method SHELXL-97
_cell_angle_alpha 90.00
_cell_angle_beta 93.843(2)
_cell_angle_gamma 90.00
_cell_formula_units_Z 4
_cell_length_a 9.1704(9)
_cell_length_b 18.2328(19)
_cell_length_c 15.3594(15)
_cell_measurement_reflns_used 9999
_cell_measurement_temperature 298(2)
_cell_measurement_theta_max 26.17
_cell_measurement_theta_min 2.06
_cell_volume 2562.3(4)
_computing_cell_refinement 'SAINT (Bruker, 2002)'
_computing_data_collection 'SMART (Bruker, 2001)'
_computing_data_reduction 'SAINT (Bruker, 2002)'
_computing_molecular_graphics 'SHELXTL (Sheldrick, 2008)'
_computing_publication_material 'SHELXTL (Sheldrick, 2008), PLATON (Spek, 2003)'
_computing_structure_refinement 'SHELXL97 (Sheldrick, 2008)'
_computing_structure_solution 'SHELXS97 (Sheldrick, 2008)'
_diffrn_ambient_temperature 298(2)
_diffrn_measured_fraction_theta_full 0.999
_diffrn_measured_fraction_theta_max 0.934
_diffrn_measurement_device_type 'Bruker SMART CCD area detector'
_diffrn_measurement_method 'CCD rotation images, thin slices'
_diffrn_radiation_monochromator graphite
_diffrn_radiation_source 'fine-focus sealed tube'
_diffrn_radiation_type MoK\a
_diffrn_radiation_wavelength 0.71073
_diffrn_reflns_av_R_equivalents 0.0762
_diffrn_reflns_av_sigmaI/netI 0.0690
_diffrn_reflns_limit_h_max 11
_diffrn_reflns_limit_h_min -11
_diffrn_reflns_limit_k_max 23
_diffrn_reflns_limit_k_min -23
_diffrn_reflns_limit_l_max 20
_diffrn_reflns_limit_l_min -20
_diffrn_reflns_number 21379
_diffrn_reflns_theta_full 25.00
_diffrn_reflns_theta_max 28.01
_diffrn_reflns_theta_min 1.74
_diffrn_standards_number 0
_exptl_absorpt_coefficient_mu 0.763
_exptl_absorpt_correction_T_max 0.92
_exptl_absorpt_correction_T_min 0.70
_exptl_absorpt_correction_type multi-scan
_exptl_absorpt_process_details '(SADABS in SAINT-NT; Bruker, 2002)'
_exptl_crystal_colour red
_exptl_crystal_density_diffrn 1.636
_exptl_crystal_density_method 'not measured'
_exptl_crystal_description plate
_exptl_crystal_F_000 1280
_exptl_crystal_size_max 0.44
_exptl_crystal_size_mid 0.31
_exptl_crystal_size_min 0.11
_refine_diff_density_max 0.578
_refine_diff_density_min -0.421
_refine_ls_extinction_method none
_refine_ls_goodness_of_fit_ref 0.926
_refine_ls_hydrogen_treatment constr
_refine_ls_matrix_type full
_refine_ls_number_parameters 361
_refine_ls_number_reflns 5778
_refine_ls_number_restraints 0
_refine_ls_restrained_S_all 0.926
_refine_ls_R_factor_all 0.1175
_refine_ls_R_factor_gt 0.0662
_refine_ls_shift/su_max 0.001
_refine_ls_shift/su_mean 0.000
_refine_ls_structure_factor_coef Fsqd
_refine_ls_weighting_details 'calc w=1/[\s^2^(Fo^2^)+(0.1166P)^2^+0.6005P] where P=(Fo^2^+2Fc^2^)/3'
_refine_ls_weighting_scheme calc
_refine_ls_wR_factor_gt 0.1654
_refine_ls_wR_factor_ref 0.1942
_reflns_number_gt 3528
_reflns_number_total 5778
_reflns_threshold_expression I>2\s(I)
_cod_data_source_file fg3063.cif
_cod_data_source_block I
_cod_original_sg_symbol_H-M P21/c
_cod_database_code 2016856
_cod_database_fobs_code 2016856

loop_
_symmetry_equiv_pos_as_xyz
'x, y, z'
'-x, y+1/2, -z+1/2'
'-x, -y, -z'
'x, -y-1/2, z-1/2'

loop_
_atom_site_type_symbol
_atom_site_label
_atom_site_fract_x
_atom_site_fract_y
_atom_site_fract_z
_atom_site_U_iso_or_equiv
_atom_site_adp_type
_atom_site_calc_flag
_atom_site_refinement_flags
_atom_site_occupancy
Co Co1 0.86211(5) 0.40146(3) 0.76323(3) 0.0392(2) Uani d . 1
N N1 1.2341(4) 0.4155(2) 0.7710(3) 0.0643(11) Uani d . 1
N N11 0.7339(3) 0.46309(18) 0.6917(2) 0.0432(8) Uani d . 1
N N21 0.6739(4) 0.5723(2) 0.6461(3) 0.0594(10) Uani d . 1
H H21N 0.6759 0.6189 0.6378 0.071 Uiso calc R 1
N N31 0.9598(4) 0.49463(19) 0.7897(2) 0.0462(8) Uani d . 1
C C11 0.6112(5) 0.4580(3) 0.6388(3) 0.0570(12) Uani d . 1
H H11 0.5616 0.4149 0.6236 0.068 Uiso calc R 1
C C21 0.5724(6) 0.5253(3) 0.6117(4) 0.0696(14) Uani d . 1
H H21 0.4904 0.5374 0.5757 0.084 Uiso calc R 1
C C31 0.7723(5) 0.5327(2) 0.6963(3) 0.0486(10) Uani d . 1
C C41 0.8989(5) 0.5501(2) 0.7512(3) 0.0523(11) Uani d . 1
H H41 0.9343 0.5976 0.7585 0.063 Uiso calc R 1
C C51 1.0876(5) 0.5046(3) 0.8506(3) 0.0606(12) Uani d . 1
H H51A 1.0789 0.4730 0.9008 0.073 Uiso calc R 1
H H51B 1.0910 0.5550 0.8709 0.073 Uiso calc R 1
C C61 1.2281(5) 0.4868(3) 0.8083(4) 0.0686(14) Uani d . 1
H H61A 1.2418 0.5227 0.7630 0.082 Uiso calc R 1
H H61B 1.3090 0.4919 0.8519 0.082 Uiso calc R 1
N N12 0.7513(3) 0.41238(17) 0.8624(2) 0.0426(8) Uani d . 1
N N22 0.7126(4) 0.3694(2) 0.9951(2) 0.0515(9) Uani d . 1
N N32 0.9849(3) 0.34084(18) 0.8425(2) 0.0418(8) Uani d . 1
C C12 0.6230(4) 0.4403(2) 0.8854(3) 0.0487(10) Uani d . 1
H H12 0.5616 0.4715 0.8521 0.058 Uiso calc R 1
C C22 0.6001(5) 0.4141(2) 0.9674(3) 0.0517(11) Uani d . 1
H H22 0.5199 0.4252 0.9990 0.062 Uiso calc R 1
C C32 0.8005(4) 0.3704(2) 0.9299(3) 0.0431(9) Uani d . 1
C C42 0.9340(5) 0.3319(2) 0.9168(3) 0.0484(10) Uani d . 1
H H42 0.9801 0.3024 0.9597 0.058 Uiso calc R 1
C C52 1.1176(4) 0.3018(2) 0.8222(3) 0.0559(12) Uani d . 1
H H52A 1.1036 0.2804 0.7644 0.067 Uiso calc R 1
H H52B 1.1356 0.2622 0.8636 0.067 Uiso calc R 1
C C62 1.2495(5) 0.3524(3) 0.8254(4) 0.0669(14) Uani d . 1
H H62A 1.2701 0.3683 0.8852 0.080 Uiso calc R 1
H H62B 1.3333 0.3245 0.8087 0.080 Uiso calc R 1
N N13 0.7542(3) 0.31638(17) 0.7277(2) 0.0414(8) Uani d . 1
N N23 0.7170(4) 0.22856(19) 0.6331(2) 0.0525(9) Uani d . 1
H H23N 0.7258 0.2006 0.5886 0.063 Uiso calc R 1
N N33 0.9679(4) 0.37837(19) 0.6608(2) 0.0460(8) Uani d . 1
C C13 0.6387(4) 0.2769(3) 0.7513(3) 0.0517(11) Uani d . 1
H H13 0.5843 0.2856 0.7992 0.062 Uiso calc R 1
C C23 0.6169(5) 0.2226(2) 0.6923(3) 0.0544(11) Uani d . 1
H H23 0.5445 0.1869 0.6927 0.065 Uiso calc R 1
C C33 0.8004(5) 0.2863(2) 0.6565(3) 0.0445(9) Uani d . 1
C C43 0.9209(4) 0.3221(2) 0.6188(3) 0.0497(10) Uani d . 1
H H43 0.9608 0.3056 0.5683 0.060 Uiso calc R 1
C C53 1.0864(5) 0.4212(3) 0.6274(3) 0.0613(13) Uani d . 1
H H53A 1.0630 0.4730 0.6306 0.074 Uiso calc R 1
H H53B 1.0956 0.4089 0.5665 0.074 Uiso calc R 1
C C63 1.2313(5) 0.4068(3) 0.6788(4) 0.0706(15) Uani d . 1
H H63A 1.2613 0.3570 0.6666 0.085 Uiso calc R 1
H H63B 1.3040 0.4394 0.6569 0.085 Uiso calc R 1
B B1 0.7715(8) 0.8259(5) 0.3985(5) 0.087(2) Uani d . 1
F F21 0.9170(5) 0.8209(3) 0.3895(3) 0.1396(17) Uani d . 1
F F31 0.7555(14) 0.8841(4) 0.4361(6) 0.325(7) Uani d . 1
F F41 0.7158(5) 0.8278(5) 0.3177(4) 0.226(4) Uani d . 1
F F11 0.7348(8) 0.7692(4) 0.4460(3) 0.199(3) Uani d . 1
B B2 0.1760(11) 0.6332(4) 0.5975(6) 0.100(3) Uani d . 1
F F42 0.2207(12) 0.6219(5) 0.6738(4) 0.328(7) Uani d . 1
F F12 0.2469(4) 0.6922(2) 0.5603(2) 0.1057(12) Uani d . 1
F F22 0.0329(6) 0.6413(3) 0.5845(3) 0.1455(17) Uani d . 1
F F32 0.2023(6) 0.5722(3) 0.5468(4) 0.162(2) Uani d . 1
O O1W 0.5670(5) 0.7015(2) 0.5700(3) 0.1080(15) Uani d . 1
H H1WB 0.4743 0.7046 0.5664 0.162 Uiso d R 1
H H1WA 0.5937 0.7263 0.5271 0.162 Uiso d R 1

loop_
_atom_site_aniso_label
_atom_site_aniso_U_11
_atom_site_aniso_U_22
_atom_site_aniso_U_33
_atom_site_aniso_U_12
_atom_site_aniso_U_13
_atom_site_aniso_U_23
Co1 0.0321(3) 0.0440(3) 0.0414(3) 0.0004(2) 0.0011(2) -0.0010(2)
N1 0.043(2) 0.067(3) 0.082(3) -0.0013(18) 0.003(2) 0.003(2)
N11 0.0355(18) 0.052(2) 0.0418(19) 0.0035(15) -0.0017(14) 0.0007(15)
N21 0.058(2) 0.054(2) 0.066(3) 0.0107(19) -0.001(2) 0.0164(19)
N31 0.0380(18) 0.048(2) 0.053(2) -0.0042(15) 0.0062(16) -0.0049(16)
C11 0.043(2) 0.070(3) 0.056(3) -0.004(2) -0.009(2) 0.005(2)
C21 0.052(3) 0.085(4) 0.070(3) 0.003(3) -0.015(3) 0.018(3)
C31 0.046(2) 0.050(3) 0.051(3) 0.003(2) 0.007(2) 0.007(2)
C41 0.053(3) 0.042(2) 0.061(3) 0.001(2) 0.005(2) -0.004(2)
C51 0.052(3) 0.064(3) 0.064(3) -0.003(2) -0.014(2) -0.005(2)
C61 0.037(3) 0.072(3) 0.096(4) -0.007(2) -0.007(3) -0.003(3)
N12 0.0362(18) 0.049(2) 0.0429(19) 0.0067(14) 0.0038(14) -0.0036(15)
N22 0.052(2) 0.058(2) 0.044(2) 0.0092(17) 0.0026(17) -0.0027(17)
N32 0.0363(17) 0.0471(19) 0.0415(19) 0.0069(14) -0.0008(14) -0.0014(15)
C12 0.041(2) 0.058(3) 0.048(2) 0.017(2) 0.0095(19) -0.003(2)
C22 0.052(3) 0.054(3) 0.049(3) 0.013(2) 0.011(2) -0.005(2)
C32 0.040(2) 0.052(2) 0.037(2) 0.0043(18) 0.0003(18) 0.0039(18)
C42 0.045(2) 0.048(2) 0.051(3) 0.0018(19) -0.0090(19) 0.0039(19)
C52 0.040(2) 0.060(3) 0.070(3) 0.020(2) 0.010(2) 0.011(2)
C62 0.036(2) 0.073(3) 0.092(4) 0.013(2) 0.001(2) 0.005(3)
N13 0.0382(18) 0.0433(18) 0.0427(19) -0.0054(14) 0.0021(14) -0.0040(15)
N23 0.058(2) 0.056(2) 0.044(2) -0.0156(18) 0.0010(17) -0.0075(16)
N33 0.0400(19) 0.050(2) 0.049(2) -0.0073(15) 0.0063(15) -0.0065(16)
C13 0.037(2) 0.063(3) 0.055(3) -0.005(2) 0.010(2) -0.001(2)
C23 0.052(3) 0.056(3) 0.056(3) -0.014(2) 0.001(2) 0.003(2)
C33 0.046(2) 0.046(2) 0.041(2) -0.0057(18) 0.0019(18) 0.0010(18)
C43 0.043(2) 0.058(3) 0.050(2) 0.001(2) 0.0173(19) -0.004(2)
C53 0.052(3) 0.065(3) 0.069(3) -0.017(2) 0.018(2) -0.001(2)
C63 0.051(3) 0.070(3) 0.094(4) -0.009(2) 0.032(3) -0.002(3)
B1 0.065(4) 0.104(6) 0.091(5) 0.005(4) -0.002(4) 0.034(5)
F21 0.114(3) 0.176(5) 0.127(3) 0.016(3) -0.004(3) 0.045(3)
F31 0.603(19) 0.121(5) 0.284(10) 0.134(8) 0.269(12) 0.033(5)
F41 0.115(4) 0.418(11) 0.139(4) -0.124(5) -0.050(3) 0.140(6)
F11 0.259(7) 0.205(6) 0.135(4) -0.099(5) 0.022(4) 0.082(4)
B2 0.127(7) 0.067(5) 0.096(6) -0.042(5) -0.060(5) 0.029(4)
F42 0.530(15) 0.283(8) 0.145(5) -0.272(10) -0.178(8) 0.122(6)
F12 0.115(3) 0.087(2) 0.113(3) -0.034(2) -0.011(2) 0.023(2)
F22 0.121(4) 0.160(4) 0.159(4) -0.014(3) 0.030(3) 0.033(3)
F32 0.169(5) 0.084(3) 0.236(6) -0.010(3) 0.038(4) 0.005(4)
O1W 0.102(3) 0.090(3) 0.132(4) 0.000(2) 0.007(3) 0.052(3)

loop_
_atom_type_symbol
_atom_type_description
_atom_type_scat_dispersion_real
_atom_type_scat_dispersion_imag
_atom_type_scat_source
C C 0.0033 0.0016 'International Tables Vol C Tables 4.2.6.8 and 6.1.1.4'
H H 0.0000 0.0000 'International Tables Vol C Tables 4.2.6.8 and 6.1.1.4'
B B 0.0013 0.0007 'International Tables Vol C Tables 4.2.6.8 and 6.1.1.4'
N N 0.0061 0.0033 'International Tables Vol C Tables 4.2.6.8 and 6.1.1.4'
O O 0.0106 0.0060 'International Tables Vol C Tables 4.2.6.8 and 6.1.1.4'
F F 0.0171 0.0103 'International Tables Vol C Tables 4.2.6.8 and 6.1.1.4'
Co Co 0.3494 0.9721 'International Tables Vol C Tables 4.2.6.8 and 6.1.1.4'

loop_
_geom_angle_atom_site_label_1
_geom_angle_atom_site_label_2
_geom_angle_atom_site_label_3
_geom_angle
_geom_angle_publ_flag
N12 Co1 N13 91.13(14) y
N12 Co1 N11 93.33(14) y
N13 Co1 N11 91.50(14) y
N12 Co1 N32 82.88(13) y
N13 Co1 N32 89.10(14) y
N11 Co1 N32 176.18(14) y
N12 Co1 N33 173.26(14) y
N13 Co1 N33 82.49(14) y
N11 Co1 N33 89.03(14) y
N32 Co1 N33 94.79(14) y
N12 Co1 N31 90.27(14) y
N13 Co1 N31 173.63(14) y
N11 Co1 N31 82.21(14) y
N32 Co1 N31 97.24(14) y
N33 Co1 N31 96.31(14) y
C61 N1 C63 120.3(5) ?
C61 N1 C62 120.5(5) ?
C63 N1 C62 119.2(4) ?
C31 N11 C11 107.9(4) ?
C31 N11 Co1 112.5(3) ?
C11 N11 Co1 139.5(3) ?
C21 N21 C31 107.5(4) ?
C21 N21 H21N 126.2 ?
C31 N21 H21N 126.2 ?
C41 N31 C51 120.3(4) ?
C41 N31 Co1 114.3(3) ?
C51 N31 Co1 125.4(3) ?
C21 C11 N11 108.6(4) ?
C21 C11 H11 125.7 ?
N11 C11 H11 125.7 ?
C11 C21 N21 107.4(4) ?
C11 C21 H21 126.3 ?
N21 C21 H21 126.3 ?
N11 C31 N21 108.5(4) ?
N11 C31 C41 116.7(4) ?
N21 C31 C41 134.8(4) ?
N31 C41 C31 114.3(4) ?
N31 C41 H41 122.8 ?
C31 C41 H41 122.8 ?
N31 C51 C61 111.6(4) ?
N31 C51 H51A 109.3 ?
C61 C51 H51A 109.3 ?
N31 C51 H51B 109.3 ?
C61 C51 H51B 109.3 ?
H51A C51 H51B 108.0 ?
N1 C61 C51 115.1(4) ?
N1 C61 H61A 108.5 ?
C51 C61 H61A 108.5 ?
N1 C61 H61B 108.5 ?
C51 C61 H61B 108.5 ?
H61A C61 H61B 107.5 ?
C32 N12 C12 105.5(3) ?
C32 N12 Co1 112.9(3) ?
C12 N12 Co1 140.6(3) ?
C32 N22 C22 104.0(3) ?
C42 N32 C52 119.3(3) ?
C42 N32 Co1 113.7(3) ?
C52 N32 Co1 126.8(3) ?
N12 C12 C22 107.3(4) ?
N12 C12 H12 126.4 ?
C22 C12 H12 126.4 ?
N22 C22 C12 109.6(4) ?
N22 C22 H22 125.2 ?
C12 C22 H22 125.2 ?
N22 C32 N12 113.6(4) ?
N22 C32 C42 131.7(4) ?
N12 C32 C42 114.5(4) ?
N32 C42 C32 115.5(4) ?
N32 C42 H42 122.3 ?
C32 C42 H42 122.3 ?
N32 C52 C62 111.8(4) ?
N32 C52 H52A 109.3 ?
C62 C52 H52A 109.3 ?
N32 C52 H52B 109.3 ?
C62 C52 H52B 109.3 ?
H52A C52 H52B 107.9 ?
N1 C62 C52 115.1(4) ?
N1 C62 H62A 108.5 ?
C52 C62 H62A 108.5 ?
N1 C62 H62B 108.5 ?
C52 C62 H62B 108.5 ?
H62A C62 H62B 107.5 ?
C33 N13 C13 107.6(3) ?
C33 N13 Co1 112.8(3) ?
C13 N13 Co1 139.5(3) ?
C33 N23 C23 106.7(4) ?
C33 N23 H23N 126.7 ?
C23 N23 H23N 126.7 ?
C43 N33 C53 119.2(4) ?
C43 N33 Co1 114.5(3) ?
C53 N33 Co1 126.2(3) ?
C23 C13 N13 107.1(4) ?
C23 C13 H13 126.4 ?
N13 C13 H13 126.4 ?
N23 C23 C13 108.7(4) ?
N23 C23 H23 125.7 ?
C13 C23 H23 125.7 ?
N13 C33 N23 109.9(4) ?
N13 C33 C43 116.3(4) ?
N23 C33 C43 133.7(4) ?
N33 C43 C33 113.9(4) ?
N33 C43 H43 123.0 ?
C33 C43 H43 123.0 ?
N33 C53 C63 111.7(4) ?
N33 C53 H53A 109.3 ?
C63 C53 H53A 109.3 ?
N33 C53 H53B 109.3 ?
C63 C53 H53B 109.3 ?
H53A C53 H53B 107.9 ?
N1 C63 C53 117.0(4) ?
N1 C63 H63A 108.1 ?
C53 C63 H63A 108.1 ?
N1 C63 H63B 108.1 ?
C53 C63 H63B 108.1 ?
H63A C63 H63B 107.3 ?
F31 B1 F41 111.8(9) ?
F31 B1 F11 112.1(8) ?
F41 B1 F11 116.5(8) ?
F31 B1 F21 104.9(9) ?
F41 B1 F21 103.2(7) ?
F11 B1 F21 107.1(7) ?
F42 B2 F22 115.2(11) ?
F42 B2 F32 109.8(9) ?
F22 B2 F32 102.3(6) ?
F42 B2 F12 112.6(6) ?
F22 B2 F12 109.7(6) ?
F32 B2 F12 106.5(8) ?
H1WB O1W H1WA 104.6 ?

loop_
_geom_bond_atom_site_label_1
_geom_bond_atom_site_label_2
_geom_bond_distance
_geom_bond_publ_flag
Co1 N12 1.898(3) y
Co1 N13 1.901(3) y
Co1 N11 1.918(3) y
Co1 N32 1.946(3) y
Co1 N33 1.948(3) y
Co1 N31 1.950(3) y
N1 C61 1.422(6) ?
N1 C63 1.424(7) ?
N1 C62 1.425(6) ?
N11 C31 1.318(5) ?
N11 C11 1.346(5) ?
N21 C21 1.347(6) ?
N21 C31 1.354(5) ?
N21 H21N 0.8600 ?
N31 C41 1.280(5) ?
N31 C51 1.461(5) ?
C11 C21 1.335(7) ?
C11 H11 0.9300 ?
C21 H21 0.9300 ?
C31 C41 1.424(6) ?
C41 H41 0.9300 ?
C51 C61 1.516(7) ?
C51 H51A 0.9700 ?
C51 H51B 0.9700 ?
C61 H61A 0.9700 ?
C61 H61B 0.9700 ?
N12 C32 1.342(5) ?
N12 C12 1.350(5) ?
N22 C32 1.327(5) ?
N22 C22 1.360(5) ?
N32 C42 1.272(5) ?
N32 C52 1.461(5) ?
C12 C22 1.376(6) ?
C12 H12 0.9300 ?
C22 H22 0.9300 ?
C32 C42 1.438(6) ?
C42 H42 0.9300 ?
C52 C62 1.519(6) ?
C52 H52A 0.9700 ?
C52 H52B 0.9700 ?
C62 H62A 0.9700 ?
C62 H62B 0.9700 ?
N13 C33 1.319(5) ?
N13 C13 1.350(5) ?
N23 C33 1.337(5) ?
N23 C23 1.339(6) ?
N23 H23N 0.8600 ?
N33 C43 1.271(5) ?
N33 C53 1.460(5) ?
C13 C23 1.348(6) ?
C13 H13 0.9300 ?
C23 H23 0.9300 ?
C33 C43 1.438(6) ?
C43 H43 0.9300 ?
C53 C63 1.523(7) ?
C53 H53A 0.9700 ?
C53 H53B 0.9700 ?
C63 H63A 0.9700 ?
C63 H63B 0.9700 ?
B1 F31 1.222(11) ?
B1 F41 1.311(9) ?
B1 F11 1.320(8) ?
B1 F21 1.354(8) ?
B2 F42 1.233(8) ?
B2 F22 1.323(10) ?
B2 F32 1.388(10) ?
B2 F12 1.398(8) ?
O1W H1WB 0.8500 ?
O1W H1WA 0.8497 ?

loop_
_geom_hbond_atom_site_label_D
_geom_hbond_atom_site_label_H
_geom_hbond_atom_site_label_A
_geom_hbond_site_symmetry_A
_geom_hbond_distance_DH
_geom_hbond_distance_HA
_geom_hbond_distance_DA
_geom_hbond_angle_DHA
O1W H1WA F11 . 0.85 2.01 2.814(6) 156.6
O1W H1WB F12 . 0.85 2.09 2.934(6) 169.9
N21 H21N O1W . 0.86 2.05 2.779(5) 141.9
N23 H23N N22 4_565 0.86 1.92 2.770(5) 169.5
C23 H23 F41 3_666 0.93 2.40 3.181(6) 141.9
C41 H41 F21 4_576 0.93 2.51 3.166(6) 127.4
C42 H42 F21 2_746 0.93 2.47 3.197(6) 135.5
C43 H43 F22 3_666 0.93 2.54 3.248(7) 133.0
C61 H61A F42 1_655 0.97 2.27 3.213(8) 164.1
